data_2016921
loop_
_publ_author_name
'Blake, Alexander J.'
'Caltagirone, Claudia'
'Lippolis, Vito'
'Shamsipur, Mojtaba'

_publ_section_title
;A new polymorph of
 poly[bis(\m~2~-perchlorato-\k^2^<i>O</i>:<i>O</i>')(2,2':6',2''-terpyridine-\k^3^<i>N</i>,<i>N</i>',<i>N</i>'')lead(II)]
 with a greatly extended chain repeat distance
;
_journal_coeditor_code FG3072
_journal_issue 1
_journal_name_full 'Acta Crystallographica Section C'
_journal_page_first m33
_journal_page_last m36
_journal_paper_doi 10.1107/S0108270108042236
_journal_volume 65
_journal_year 2009
_chemical_formula_iupac '[Pb (Cl O4)2 (C15 H11 N3)]'
_chemical_formula_moiety 'C15 H11 Cl2 N3 O8 Pb'
_chemical_formula_sum 'C15 H11 Cl2 N3 O8 Pb'
_chemical_formula_weight 639.36
_chemical_name_systematic
;
poly[bis(\m~2~-perchlorato-\k^2^<i>O</i>:<i>O</i>')(2,2':6',2''-terpyridine-
\k^3^<i>N</i>,<i>N</i>',<i>N</i>'')lead(II)]
;
_space_group_IT_number 15
_symmetry_cell_setting monoclinic
_symmetry_space_group_name_Hall '-C 2yc'
_symmetry_space_group_name_H-M 'C 1 2/c 1'
_atom_sites_solution_hydrogens geom
_atom_sites_solution_primary direct
_atom_sites_solution_secondary difmap
_audit_creation_method 'enCIFer editing of SHELXL97 CIF output'
_cell_angle_alpha 90.00
_cell_angle_beta 98.671(2)
_cell_angle_gamma 90.00
_cell_formula_units_Z 20
_cell_length_a 25.440(4)
_cell_length_b 16.333(3)
_cell_length_c 21.916(4)
_cell_measurement_reflns_used 2817
_cell_measurement_temperature 150(2)
_cell_measurement_theta_max 27.9
_cell_measurement_theta_min 2.5
_cell_volume 9002(3)
_computing_cell_refinement 'SAINT (Bruker, 2001)'
_computing_data_collection 'SMART (Bruker, 2001)'
_computing_data_reduction 'SAINT (Bruker, 2001), SHELXTL (Sheldrick, 2008)'
_computing_molecular_graphics 'SHELXTL (Sheldrick, 2008)'
_computing_publication_material
;
enCIFer (Allen <i>et al.</i>,  2004), PLATON (Spek, 2003),
publCIF (Westrip,
2008)
;
_computing_structure_refinement 'SHELXL97 (Sheldrick, 2008)'
_computing_structure_solution 'SHELXS97 (Sheldrick, 2008)'
_diffrn_ambient_temperature 150(2)
_diffrn_measured_fraction_theta_full 0.998
_diffrn_measured_fraction_theta_max 0.998
_diffrn_measurement_device_type 'Bruker SMART APEX CCD area-detector'
_diffrn_measurement_method omega
_diffrn_radiation_monochromator graphite
_diffrn_radiation_source 'sealed tube'
_diffrn_radiation_type MoK\a
_diffrn_radiation_wavelength 0.71073
_diffrn_reflns_av_R_equivalents 0.052
_diffrn_reflns_av_sigmaI/netI 0.074
_diffrn_reflns_limit_h_max 30
_diffrn_reflns_limit_h_min -32
_diffrn_reflns_limit_k_max 21
_diffrn_reflns_limit_k_min -12
_diffrn_reflns_limit_l_max 27
_diffrn_reflns_limit_l_min -24
_diffrn_reflns_number 27358
_diffrn_reflns_theta_full 25.00
_diffrn_reflns_theta_max 26.00
_diffrn_reflns_theta_min 1.49
_diffrn_standards_decay_% 0
_diffrn_standards_number 0
_exptl_absorpt_coefficient_mu 9.721
_exptl_absorpt_correction_T_max 1.000
_exptl_absorpt_correction_T_min 0.514
_exptl_absorpt_correction_type multi-scan
_exptl_absorpt_process_details '(SADABS; Sheldrick, 1996)'
_exptl_crystal_colour colourless
_exptl_crystal_density_diffrn 2.359
_exptl_crystal_description column
_exptl_crystal_F_000 6040
_exptl_crystal_size_max 0.25
_exptl_crystal_size_mid 0.08
_exptl_crystal_size_min 0.05
_refine_diff_density_max 2.07
_refine_diff_density_min -2.43
_refine_ls_extinction_method none
_refine_ls_goodness_of_fit_ref 1.03
_refine_ls_hydrogen_treatment constr
_refine_ls_matrix_type full
_refine_ls_number_parameters 655
_refine_ls_number_reflns 8832
_refine_ls_number_restraints 220
_refine_ls_restrained_S_all 1.02
_refine_ls_R_factor_all 0.0935
_refine_ls_R_factor_gt 0.0448
_refine_ls_shift/su_max 0.003
_refine_ls_shift/su_mean 0.001
_refine_ls_structure_factor_coef Fsqd
_refine_ls_weighting_details 'calc w=1/[\s\^2\^(Fo\^2\^)+(0.027P)\^2\^+69.73P] where P=(Fo\^2\^+2Fc\^2\^)/3'
_refine_ls_weighting_scheme calc
_refine_ls_wR_factor_gt 0.0999
_refine_ls_wR_factor_ref 0.126
_reflns_number_gt 4705
_reflns_number_total 8832
_reflns_threshold_expression I>2\s(I)
_cod_data_source_file fg3072.cif
_cod_data_source_block I
_cod_original_cell_volume 9002(4)
_cod_original_sg_symbol_H-M 'C 2/c'
_cod_database_code 2016921
_cod_database_fobs_code 2016921

loop_
_symmetry_equiv_pos_site_id
_symmetry_equiv_pos_as_xyz
1 x,y,z
2 -x,y,1/2-z
3 -x,-y,-z
4 x,-y,1/2+z
5 1/2+x,1/2+y,z
6 1/2-x,1/2+y,1/2-z
7 1/2-x,1/2-y,-z
8 1/2+x,1/2-y,1/2+z

loop_
_atom_site_aniso_label
_atom_site_aniso_U_11
_atom_site_aniso_U_22
_atom_site_aniso_U_33
_atom_site_aniso_U_12
_atom_site_aniso_U_13
_atom_site_aniso_U_23
Pb1 0.0347(2) 0.0180(2) 0.0335(2) 0.0002(3) 0.0177(2) -0.0009(2)
Pb2 0.0282(2) 0.0172(3) 0.0177(2) 0.0010(2) 0.0092(2) -0.0001(2)
Pb3 0.0382(4) 0.0152(4) 0.0297(3) 0.0000 0.0172(3) 0.0000
Cl1 0.0349(17) 0.029(2) 0.0261(12) 0.0061(17) 0.0039(12) 0.0002(12)
Cl2 0.0287(16) 0.036(2) 0.0258(12) -0.0015(18) 0.0060(11) -0.0054(14)
Cl3 0.0326(17) 0.035(2) 0.0239(12) -0.0066(18) 0.0092(11) -0.0030(14)
Cl4 0.0277(15) 0.025(2) 0.0250(12) -0.0010(17) 0.0060(11) 0.0018(13)
Cl5 0.0324(16) 0.0214(19) 0.0200(11) 0.0065(16) 0.0072(10) -0.0021(12)
O1 0.036(4) 0.071(8) 0.048(4) 0.019(4) 0.005(3) -0.026(4)
O2 0.055(7) 0.060(6) 0.065(6) 0.016(5) -0.008(5) -0.042(5)
O3 0.039(5) 0.040(7) 0.041(5) 0.012(5) -0.003(4) -0.003(4)
O4 0.083(9) 0.082(8) 0.081(7) -0.005(7) 0.004(6) 0.054(6)
O5 0.025(3) 0.044(6) 0.061(5) 0.000(3) 0.003(3) 0.022(4)
O6 0.033(4) 0.036(7) 0.058(5) -0.006(4) -0.007(4) -0.009(5)
O7 0.044(6) 0.066(6) 0.102(8) 0.016(5) 0.028(6) 0.059(5)
O8 0.063(8) 0.187(13) 0.069(6) -0.020(8) 0.026(5) -0.082(7)
O9 0.032(3) 0.056(6) 0.054(4) -0.007(3) 0.013(3) 0.020(4)
O10 0.064(8) 0.220(14) 0.046(5) -0.022(8) 0.022(4) -0.071(7)
O11 0.036(6) 0.056(5) 0.139(10) 0.001(5) 0.014(6) 0.050(6)
O12 0.027(4) 0.043(7) 0.049(4) -0.002(4) 0.006(3) -0.013(4)
O13 0.031(3) 0.086(8) 0.036(4) 0.015(4) 0.005(3) -0.018(4)
O14 0.055(8) 0.063(7) 0.119(9) 0.007(6) -0.008(6) -0.062(6)
O15 0.086(9) 0.094(8) 0.074(7) -0.016(7) 0.008(6) 0.059(6)
O16 0.032(4) 0.057(8) 0.044(5) 0.011(5) -0.001(4) 0.003(4)
O17 0.062(6) 0.035(5) 0.034(4) -0.004(4) 0.019(4) 0.009(3)
O18 0.039(6) 0.031(5) 0.037(4) 0.002(4) -0.001(4) -0.007(3)
O19 0.026(3) 0.048(6) 0.029(3) 0.004(3) 0.010(2) 0.001(3)
O20 0.028(4) 0.039(6) 0.036(4) 0.004(4) -0.001(3) -0.001(3)
N1 0.023(5) 0.022(4) 0.034(3) -0.005(5) 0.005(3) 0.000(3)
N2 0.029(4) 0.021(3) 0.038(3) -0.002(4) 0.006(4) 0.000(3)
N3 0.036(5) 0.028(4) 0.037(3) -0.002(6) 0.012(3) -0.003(3)
N4 0.038(5) 0.020(4) 0.023(3) -0.004(5) 0.006(3) 0.003(3)
N5 0.023(5) 0.022(3) 0.025(3) -0.002(3) 0.004(4) -0.002(3)
N6 0.033(5) 0.023(4) 0.023(3) -0.001(5) 0.008(3) -0.005(3)
N7 0.020(7) 0.019(4) 0.040(5) 0.0000 0.019(6) 0.0000
N8 0.022(5) 0.022(4) 0.035(3) -0.005(5) 0.014(3) 0.003(3)
C1 0.037(8) 0.028(6) 0.031(4) 0.005(6) 0.007(5) 0.000(4)
C2 0.030(8) 0.034(6) 0.031(4) 0.003(6) 0.004(5) 0.000(4)
C3 0.041(9) 0.037(7) 0.046(6) -0.001(7) 0.018(6) 0.005(5)
C4 0.029(7) 0.025(6) 0.047(5) -0.008(6) 0.013(5) 0.005(4)
C5 0.020(7) 0.022(4) 0.038(4) -0.001(6) 0.004(5) 0.003(3)
C6 0.022(8) 0.018(3) 0.037(4) -0.004(6) 0.000(4) 0.001(3)
C7 0.022(8) 0.019(4) 0.053(6) -0.002(6) 0.007(5) 0.003(4)
C8 0.033(6) 0.012(4) 0.057(6) 0.014(8) 0.004(5) 0.001(4)
C9 0.033(9) 0.022(4) 0.055(6) 0.008(7) 0.007(6) -0.003(4)
C10 0.020(7) 0.022(4) 0.043(4) -0.010(6) 0.009(5) -0.006(3)
C11 0.016(7) 0.027(4) 0.036(4) 0.000(6) 0.003(4) -0.004(3)
C12 0.024(7) 0.028(6) 0.038(5) -0.004(6) 0.005(5) -0.008(4)
C13 0.030(8) 0.038(7) 0.036(5) 0.005(7) 0.008(5) -0.004(5)
C14 0.044(9) 0.037(6) 0.028(4) -0.004(7) 0.000(5) -0.003(5)
C15 0.032(8) 0.027(6) 0.033(4) -0.006(6) 0.003(5) -0.004(4)
C16 0.044(8) 0.032(6) 0.022(4) 0.004(7) 0.014(5) -0.002(3)
C17 0.023(7) 0.038(6) 0.028(4) 0.011(6) 0.012(5) -0.003(4)
C18 0.028(8) 0.039(7) 0.026(4) 0.011(6) 0.009(5) -0.005(4)
C19 0.052(10) 0.032(6) 0.022(4) 0.002(7) 0.005(5) -0.009(4)
C20 0.027(8) 0.024(4) 0.025(4) -0.001(6) 0.006(4) -0.009(3)
C21 0.017(7) 0.022(3) 0.030(4) 0.005(5) 0.006(4) -0.005(3)
C22 0.024(8) 0.023(4) 0.039(5) 0.000(6) 0.004(5) -0.002(4)
C23 0.033(9) 0.021(6) 0.039(5) -0.007(6) 0.010(5) -0.006(4)
C24 0.032(9) 0.023(4) 0.035(5) 0.005(6) 0.006(5) 0.001(4)
C25 0.022(7) 0.020(3) 0.033(4) 0.008(6) 0.007(4) 0.005(3)
C26 0.015(7) 0.019(4) 0.029(4) 0.005(5) 0.005(4) 0.006(3)
C27 0.044(9) 0.027(6) 0.030(4) 0.011(6) 0.008(5) 0.013(4)
C28 0.037(9) 0.034(6) 0.026(4) -0.005(7) 0.009(5) 0.011(4)
C29 0.025(7) 0.033(6) 0.028(4) -0.003(6) 0.012(4) -0.002(4)
C30 0.028(7) 0.023(5) 0.024(4) 0.000(6) 0.006(4) 0.004(3)
C31 0.030(7) 0.023(5) 0.035(4) -0.002(6) 0.010(5) 0.003(4)
C32 0.034(8) 0.032(6) 0.023(4) 0.004(6) -0.006(5) 0.000(4)
C33 0.034(8) 0.035(6) 0.027(4) -0.002(6) 0.005(5) 0.013(4)
C34 0.018(6) 0.025(6) 0.043(5) -0.002(5) 0.011(5) 0.006(4)
C35 0.022(7) 0.022(4) 0.036(4) -0.002(6) 0.009(5) 0.003(3)
C36 0.024(7) 0.018(4) 0.041(5) 0.000(6) 0.011(5) 0.004(3)
C37 0.022(8) 0.018(4) 0.061(7) 0.000(6) 0.017(6) 0.002(4)
C38 0.024(10) 0.011(7) 0.069(9) 0.0000 0.022(8) 0.0000

loop_
_atom_site_type_symbol
_atom_site_label
_atom_site_fract_x
_atom_site_fract_y
_atom_site_fract_z
_atom_site_U_iso_or_equiv
_atom_site_thermal_displace_type
_atom_site_calc_flag
_atom_site_refinement_flags
_atom_site_occupancy
Pb Pb1 0.29584(2) 0.58101(3) 0.14318(2) 0.02740(10) Uani . . 1.000
Pb Pb2 0.10584(2) 0.41745(3) 0.05993(2) 0.02040(10) Uani . . 1.000
Pb Pb3 0.50000 0.41658(5) 0.25000 0.0265(2) Uani . . 1.000
Cl Cl1 0.36484(14) 0.4067(2) 0.26047(12) 0.0301(10) Uani . . 1.000
Cl Cl2 0.23748(13) 0.4117(3) 0.03496(12) 0.0300(9) Uani . . 1.000
Cl Cl3 0.16410(13) 0.5837(3) 0.16825(11) 0.0300(10) Uani . . 1.000
Cl Cl4 0.43245(12) 0.5844(2) 0.13279(11) 0.0257(9) Uani . . 1.000
Cl Cl5 -0.03225(12) 0.4109(2) 0.06172(11) 0.0243(9) Uani . . 1.000
O O1 0.4021(4) 0.3798(7) 0.2208(4) 0.052(3) Uani . . 1.000
O O2 0.3876(4) 0.4700(7) 0.2983(5) 0.062(4) Uani . . 1.000
O O3 0.3162(4) 0.4330(7) 0.2227(4) 0.041(3) Uani . . 1.000
O O4 0.3533(5) 0.3375(8) 0.2960(5) 0.083(5) Uani . . 1.000
O O5 0.2041(4) 0.3644(6) 0.0685(4) 0.044(3) Uani . . 1.000
O O6 0.2881(4) 0.4250(7) 0.0713(4) 0.044(3) Uani . . 1.000
O O7 0.2113(4) 0.4887(8) 0.0218(5) 0.069(4) Uani . . 1.000
O O8 0.2434(5) 0.3708(10) -0.0191(5) 0.105(5) Uani . . 1.000
O O9 0.1980(4) 0.6303(7) 0.1360(4) 0.047(3) Uani . . 1.000
O O10 0.1597(5) 0.6207(10) 0.2234(5) 0.109(6) Uani . . 1.000
O O11 0.1867(4) 0.5058(8) 0.1775(6) 0.077(4) Uani . . 1.000
O O12 0.1125(4) 0.5753(7) 0.1328(4) 0.040(3) Uani . . 1.000
O O13 0.3941(4) 0.6119(7) 0.1706(4) 0.051(3) Uani . . 1.000
O O14 0.4106(5) 0.5172(8) 0.0973(6) 0.081(5) Uani . . 1.000
O O15 0.4404(5) 0.6522(8) 0.0951(5) 0.085(5) Uani . . 1.000
O O16 0.4804(4) 0.5653(7) 0.1720(4) 0.045(3) Uani . . 1.000
O O17 -0.0441(4) 0.3410(6) 0.0940(4) 0.043(3) Uani . . 1.000
O O18 -0.0116(4) 0.4752(6) 0.1035(4) 0.036(3) Uani . . 1.000
O O19 0.0074(3) 0.3918(6) 0.0233(3) 0.034(2) Uani . . 1.000
O O20 -0.0793(3) 0.4383(6) 0.0218(4) 0.035(3) Uani . . 1.000
N N1 0.3101(4) 0.6465(7) 0.0433(4) 0.026(2) Uani . . 1.000
N N2 0.2996(5) 0.7336(5) 0.1448(5) 0.0292(19) Uani . . 1.000
N N3 0.2904(5) 0.6446(8) 0.2461(4) 0.033(2) Uani . . 1.000
N N4 0.0867(4) 0.3526(7) 0.1596(4) 0.027(2) Uani . . 1.000
N N5 0.1002(4) 0.2645(7) 0.0590(4) 0.023(2) Uani . . 1.000
N N6 0.1118(4) 0.3524(7) -0.0421(4) 0.026(2) Uani . . 1.000
N N7 0.50000 0.2636(9) 0.25000 0.025(3) Uani . . 1.000
N N8 0.4883(4) 0.3527(7) 0.3517(4) 0.025(2) Uani . . 1.000
C C1 0.3186(5) 0.5980(9) -0.0050(5) 0.032(4) Uani . . 1.000
C C2 0.3302(5) 0.6293(9) -0.0584(5) 0.032(4) Uani . . 1.000
C C3 0.3375(6) 0.7111(10) -0.0635(6) 0.040(4) Uani . . 1.000
C C4 0.3317(6) 0.7632(9) -0.0146(6) 0.033(3) Uani . . 1.000
C C5 0.3173(5) 0.7264(9) 0.0384(5) 0.027(3) Uani . . 1.000
C C6 0.3087(5) 0.7767(8) 0.0939(5) 0.026(3) Uani . . 1.000
C C7 0.3099(5) 0.8620(9) 0.0928(6) 0.031(4) Uani . . 1.000
C C8 0.3005(7) 0.9038(7) 0.1461(6) 0.034(3) Uani . . 1.000
C C9 0.2912(6) 0.8619(9) 0.1969(6) 0.037(4) Uani . . 1.000
C C10 0.2904(5) 0.7757(9) 0.1953(5) 0.028(3) Uani . . 1.000
C C11 0.2838(5) 0.7267(9) 0.2503(5) 0.026(3) Uani . . 1.000
C C12 0.2705(5) 0.7600(9) 0.3029(5) 0.030(3) Uani . . 1.000
C C13 0.2632(6) 0.7119(10) 0.3538(6) 0.034(4) Uani . . 1.000
C C14 0.2710(6) 0.6279(9) 0.3477(5) 0.037(4) Uani . . 1.000
C C15 0.2837(5) 0.5989(9) 0.2937(5) 0.031(4) Uani . . 1.000
C C16 0.1166(5) 0.4016(9) -0.0889(4) 0.032(4) Uani . . 1.000
C C17 0.1273(5) 0.3707(9) -0.1456(5) 0.029(3) Uani . . 1.000
C C18 0.1320(5) 0.2886(9) -0.1522(5) 0.031(4) Uani . . 1.000
C C19 0.1270(6) 0.2348(9) -0.1020(5) 0.035(4) Uani . . 1.000
C C20 0.1163(5) 0.2725(8) -0.0471(5) 0.025(3) Uani . . 1.000
C C21 0.1087(5) 0.2215(8) 0.0074(5) 0.023(3) Uani . . 1.000
C C22 0.1090(5) 0.1389(9) 0.0050(5) 0.029(3) Uani . . 1.000
C C23 0.0998(5) 0.0969(10) 0.0579(5) 0.031(4) Uani . . 1.000
C C24 0.0900(6) 0.1373(9) 0.1100(5) 0.030(4) Uani . . 1.000
C C25 0.0909(5) 0.2230(8) 0.1091(5) 0.025(3) Uani . . 1.000
C C26 0.0835(5) 0.2717(8) 0.1648(5) 0.021(3) Uani . . 1.000
C C27 0.0731(6) 0.2342(9) 0.2189(5) 0.033(4) Uani . . 1.000
C C28 0.0666(6) 0.2840(9) 0.2689(5) 0.032(4) Uani . . 1.000
C C29 0.0697(5) 0.3687(9) 0.2634(5) 0.028(3) Uani . . 1.000
C C30 0.0810(5) 0.3989(8) 0.2073(4) 0.025(3) Uani . . 1.000
C C31 0.4813(5) 0.3994(8) 0.3996(5) 0.029(3) Uani . . 1.000
C C32 0.4721(5) 0.3689(9) 0.4554(5) 0.031(4) Uani . . 1.000
C C33 0.4697(6) 0.2843(9) 0.4623(5) 0.032(4) Uani . . 1.000
C C34 0.4757(5) 0.2349(9) 0.4110(5) 0.028(3) Uani . . 1.000
C C35 0.4848(5) 0.2696(8) 0.3568(5) 0.026(3) Uani . . 1.000
C C36 0.4922(5) 0.2216(8) 0.3015(5) 0.027(3) Uani . . 1.000
C C37 0.4911(5) 0.1354(9) 0.3029(6) 0.033(4) Uani . . 1.000
C C38 0.50000 0.0928(13) 0.25000 0.033(5) Uani . . 1.000
H H1 0.31640 0.54020 -0.00090 0.0380 Uiso calc R 1.000
H H2 0.33320 0.59420 -0.09230 0.0380 Uiso calc R 1.000
H H3 0.34660 0.73300 -0.10060 0.0480 Uiso calc R 1.000
H H4 0.33730 0.82050 -0.01700 0.0400 Uiso calc R 1.000
H H7 0.31680 0.89090 0.05720 0.0370 Uiso calc R 1.000
H H8 0.30060 0.96200 0.14670 0.0410 Uiso calc R 1.000
H H9 0.28530 0.89040 0.23310 0.0440 Uiso calc R 1.000
H H12 0.26600 0.81760 0.30510 0.0360 Uiso calc R 1.000
H H13 0.25360 0.73500 0.39030 0.0420 Uiso calc R 1.000
H H14 0.26750 0.59160 0.38080 0.0440 Uiso calc R 1.000
H H15 0.28800 0.54140 0.29000 0.0370 Uiso calc R 1.000
H H16 0.11270 0.45900 -0.08410 0.0380 Uiso calc R 1.000
H H17 0.13120 0.40670 -0.17870 0.0350 Uiso calc R 1.000
H H18 0.13860 0.26670 -0.19050 0.0370 Uiso calc R 1.000
H H19 0.13060 0.17720 -0.10530 0.0430 Uiso calc R 1.000
H H22 0.11510 0.11060 -0.03110 0.0340 Uiso calc R 1.000
H H23 0.10040 0.03870 0.05790 0.0370 Uiso calc R 1.000
H H24 0.08290 0.10820 0.14540 0.0360 Uiso calc R 1.000
H H27 0.07050 0.17630 0.22150 0.0400 Uiso calc R 1.000
H H28 0.06000 0.26020 0.30660 0.0390 Uiso calc R 1.000
H H29 0.06440 0.40430 0.29620 0.0340 Uiso calc R 1.000
H H30 0.08480 0.45640 0.20330 0.0300 Uiso calc R 1.000
H H31 0.48290 0.45710 0.39490 0.0350 Uiso calc R 1.000
H H32 0.46750 0.40450 0.48840 0.0370 Uiso calc R 1.000
H H33 0.46410 0.26060 0.50040 0.0380 Uiso calc R 1.000
H H34 0.47330 0.17700 0.41420 0.0330 Uiso calc R 1.000
H H37 0.48450 0.10690 0.33880 0.0390 Uiso calc R 1.000
H H38 0.50000 0.03460 0.25000 0.0400 Uiso calc . 1.000

loop_
_atom_type_symbol
_atom_type_description
_atom_type_scat_dispersion_real
_atom_type_scat_dispersion_imag
_atom_type_scat_source
C C 0.0033 0.0016 'International Tables Vol C Tables 4.2.6.8 and 6.1.1.4'
H H 0.0000 0.0000 'International Tables Vol C Tables 4.2.6.8 and 6.1.1.4'
N N 0.0061 0.0033 'International Tables Vol C Tables 4.2.6.8 and 6.1.1.4'
O O 0.0106 0.0060 'International Tables Vol C Tables 4.2.6.8 and 6.1.1.4'
Cl Cl 0.1484 0.1585 'International Tables Vol C Tables 4.2.6.8 and 6.1.1.4'
Pb Pb -3.3944 10.1111 'International Tables Vol C Tables 4.2.6.8 and 6.1.1.4'

loop_
_geom_angle_atom_site_label_1
_geom_angle_atom_site_label_2
_geom_angle_atom_site_label_3
_geom_angle_site_symmetry_1
_geom_angle_site_symmetry_2
_geom_angle_site_symmetry_3
_geom_angle
_geom_angle_publ_flag
O3 Pb1 O6 . . . 66.9(3) ?
O3 Pb1 O9 . . . 111.6(3) ?
O3 Pb1 O13 . . . 86.8(3) ?
O3 Pb1 N1 . . . 145.1(3) ?
O3 Pb1 N2 . . . 143.1(3) ?
O3 Pb1 N3 . . . 80.7(3) ?
O6 Pb1 O9 . . . 104.2(3) ?
O6 Pb1 O13 . . . 106.2(3) ?
O6 Pb1 N1 . . . 84.9(3) ?
O6 Pb1 N2 . . . 149.3(3) ?
O6 Pb1 N3 . . . 145.1(3) ?
O9 Pb1 O13 . . . 148.8(4) yes
O9 Pb1 N1 . . . 94.5(3) ?
O9 Pb1 N2 . . . 74.1(4) ?
O9 Pb1 N3 . . . 75.2(3) ?
O13 Pb1 N1 . . . 81.7(3) ?
O13 Pb1 N2 . . . 76.3(4) ?
O13 Pb1 N3 . . . 83.7(4) ?
N1 Pb1 N2 . . . 65.0(4) ?
N1 Pb1 N3 . . . 130.0(4) ?
N2 Pb1 N3 . . . 65.2(4) ?
O5 Pb2 O12 . . . 105.5(3) ?
O5 Pb2 O19 . . . 148.1(3) yes
O5 Pb2 O20 . . 3_565 115.6(3) ?
O5 Pb2 N4 . . . 96.0(3) ?
O5 Pb2 N5 . . . 74.0(3) ?
O5 Pb2 N6 . . . 74.8(3) ?
O12 Pb2 O19 . . . 106.3(3) ?
O12 Pb2 O20 . . 3_565 68.4(3) ?
O12 Pb2 N4 . . . 84.5(3) ?
O12 Pb2 N5 . . . 148.7(3) ?
O12 Pb2 N6 . . . 145.9(3) ?
O19 Pb2 O20 . . 3_565 79.5(3) ?
O19 Pb2 N4 . . . 84.0(3) ?
O19 Pb2 N5 . . . 77.3(3) ?
O19 Pb2 N6 . . . 80.7(3) ?
O20 Pb2 N4 3_565 . . 142.4(3) ?
O20 Pb2 N5 3_565 . . 141.1(3) ?
O20 Pb2 N6 3_565 . . 80.6(3) ?
N4 Pb2 N5 . . . 64.7(3) ?
N4 Pb2 N6 . . . 129.6(4) ?
N5 Pb2 N6 . . . 65.2(3) ?
O1 Pb3 O16 . . . 88.6(3) ?
O1 Pb3 N7 . . . 76.4(3) ?
O1 Pb3 N8 . . . 83.3(3) ?
O1 Pb3 O1 . . 2_655 152.7(4) yes
O1 Pb3 O16 . . 2_655 114.2(3) ?
O1 Pb3 N8 . . 2_655 85.5(3) ?
O16 Pb3 N7 . . . 144.9(2) ?
O16 Pb3 N8 . . . 144.7(3) ?
O16 Pb3 O16 . . 2_655 70.2(3) ?
O16 Pb3 N8 . . 2_655 82.0(3) ?
N7 Pb3 N8 . . . 65.5(3) ?
N8 Pb3 N8 . . 2_655 131.1(4) ?
O1 Cl1 O2 . . . 109.3(6) no
O1 Cl1 O3 . . . 109.1(5) no
O1 Cl1 O4 . . . 107.1(7) no
O2 Cl1 O3 . . . 111.3(7) no
O2 Cl1 O4 . . . 111.3(7) no
O3 Cl1 O4 . . . 108.6(7) no
O5 Cl2 O6 . . . 110.6(6) no
O5 Cl2 O7 . . . 106.5(6) no
O5 Cl2 O8 . . . 109.1(8) no
O6 Cl2 O7 . . . 109.4(7) no
O6 Cl2 O8 . . . 110.2(7) no
O7 Cl2 O8 . . . 111.0(8) no
O9 Cl3 O10 . . . 109.9(8) no
O9 Cl3 O11 . . . 107.1(7) no
O9 Cl3 O12 . . . 111.1(6) no
O10 Cl3 O11 . . . 111.1(8) no
O10 Cl3 O12 . . . 109.4(7) no
O11 Cl3 O12 . . . 108.4(7) no
O13 Cl4 O14 . . . 108.3(7) no
O13 Cl4 O15 . . . 105.1(7) no
O13 Cl4 O16 . . . 108.4(5) no
O14 Cl4 O15 . . . 111.5(7) no
O14 Cl4 O16 . . . 113.3(7) no
O15 Cl4 O16 . . . 109.9(7) no
O17 Cl5 O18 . . . 111.1(5) no
O17 Cl5 O19 . . . 110.0(6) no
O17 Cl5 O20 . . . 109.7(6) no
O18 Cl5 O19 . . . 108.0(6) no
O18 Cl5 O20 . . . 110.4(6) no
O19 Cl5 O20 . . . 107.6(5) no
Pb3 O1 Cl1 . . . 118.8(5) yes
Pb1 O3 Cl1 . . . 129.4(6) yes
Pb2 O5 Cl2 . . . 114.7(5) yes
Pb1 O6 Cl2 . . . 114.0(6) yes
Pb1 O9 Cl3 . . . 116.9(6) yes
Pb2 O12 Cl3 . . . 110.1(6) yes
Pb1 O13 Cl4 . . . 122.0(5) yes
Pb3 O16 Cl4 . . . 125.7(6) yes
Pb2 O19 Cl5 . . . 121.4(4) yes
Pb2 O20 Cl5 . 3_565 3_565 134.7(5) yes
Pb1 N1 C1 . . . 119.3(9) no
Pb1 N1 C5 . . . 122.0(7) no
C1 N1 C5 . . . 118.0(10) no
Pb1 N2 C6 . . . 120.9(8) no
Pb1 N2 C10 . . . 120.6(8) no
C6 N2 C10 . . . 118.5(10) no
Pb1 N3 C11 . . . 119.7(7) no
Pb1 N3 C15 . . . 120.7(10) no
C11 N3 C15 . . . 118.4(11) no
Pb2 N4 C26 . . . 120.7(7) no
Pb2 N4 C30 . . . 120.1(8) no
C26 N4 C30 . . . 119.2(10) no
Pb2 N5 C21 . . . 120.0(8) no
Pb2 N5 C25 . . . 121.0(8) no
C21 N5 C25 . . . 118.9(11) no
Pb2 N6 C16 . . . 117.4(9) no
Pb2 N6 C20 . . . 120.9(7) no
C16 N6 C20 . . . 121.2(10) no
Pb3 N7 C36 . . . 120.3(8) no
Pb3 N7 C36 . . 2_655 120.3(8) no
C36 N7 C36 . . 2_655 119.5(13) no
Pb3 N8 C31 . . . 120.5(8) no
Pb3 N8 C35 . . . 120.1(7) no
C31 N8 C35 . . . 119.1(10) no
N1 C1 C2 . . . 122.2(13) no
C1 C2 C3 . . . 119.7(12) no
C2 C3 C4 . . . 120.4(13) no
C3 C4 C5 . . . 116.5(13) no
N1 C5 C4 . . . 123.0(12) no
N1 C5 C6 . . . 115.6(10) no
C4 C5 C6 . . . 121.4(13) no
N2 C6 C5 . . . 116.1(11) no
N2 C6 C7 . . . 122.4(11) no
C5 C6 C7 . . . 121.6(11) no
C6 C7 C8 . . . 117.7(12) no
C7 C8 C9 . . . 120.6(12) no
C8 C9 C10 . . . 119.2(12) no
N2 C10 C9 . . . 121.7(11) no
N2 C10 C11 . . . 116.6(12) no
C9 C10 C11 . . . 121.6(11) no
N3 C11 C10 . . . 116.7(10) no
N3 C11 C12 . . . 120.1(12) no
C10 C11 C12 . . . 123.2(13) no
C11 C12 C13 . . . 122.0(14) no
C12 C13 C14 . . . 116.0(12) no
C13 C14 C15 . . . 118.8(12) no
N3 C15 C14 . . . 124.7(14) no
N6 C16 C17 . . . 121.3(13) no
C16 C17 C18 . . . 118.8(12) no
C17 C18 C19 . . . 120.4(11) no
C18 C19 C20 . . . 116.0(13) no
N6 C20 C19 . . . 122.2(11) no
N6 C20 C21 . . . 117.6(10) no
C19 C20 C21 . . . 120.2(12) no
N5 C21 C20 . . . 115.4(11) no
N5 C21 C22 . . . 123.0(11) no
C20 C21 C22 . . . 121.6(10) no
C21 C22 C23 . . . 117.1(12) no
C22 C23 C24 . . . 121.9(14) no
C23 C24 C25 . . . 117.6(12) no
N5 C25 C24 . . . 121.5(11) no
N5 C25 C26 . . . 117.4(11) no
C24 C25 C26 . . . 121.1(10) no
N4 C26 C25 . . . 116.3(10) no
N4 C26 C27 . . . 122.1(11) no
C25 C26 C27 . . . 121.7(12) no
C26 C27 C28 . . . 118.2(13) no
C27 C28 C29 . . . 119.8(11) no
C28 C29 C30 . . . 116.7(11) no
N4 C30 C29 . . . 124.0(12) no
N8 C31 C32 . . . 123.8(12) no
C31 C32 C33 . . . 118.2(11) no
C32 C33 C34 . . . 118.0(11) no
C33 C34 C35 . . . 120.6(13) no
N8 C35 C34 . . . 120.3(11) no
N8 C35 C36 . . . 116.2(10) no
C34 C35 C36 . . . 123.5(12) no
N7 C36 C35 . . . 117.7(12) no
N7 C36 C37 . . . 121.9(11) no
C35 C36 C37 . . . 120.4(11) no
C36 C37 C38 . . . 118.2(13) no
C37 C38 C37 . . 2_655 120.4(17) no
N1 C1 H1 . . . 119.00 no
C2 C1 H1 . . . 119.00 no
C1 C2 H2 . . . 120.00 no
C3 C2 H2 . . . 120.00 no
C2 C3 H3 . . . 120.00 no
C4 C3 H3 . . . 120.00 no
C3 C4 H4 . . . 122.00 no
C5 C4 H4 . . . 122.00 no
C6 C7 H7 . . . 121.00 no
C8 C7 H7 . . . 121.00 no
C7 C8 H8 . . . 120.00 no
C9 C8 H8 . . . 120.00 no
C8 C9 H9 . . . 120.00 no
C10 C9 H9 . . . 120.00 no
C11 C12 H12 . . . 119.00 no
C13 C12 H12 . . . 119.00 no
C12 C13 H13 . . . 122.00 no
C14 C13 H13 . . . 122.00 no
C13 C14 H14 . . . 121.00 no
C15 C14 H14 . . . 121.00 no
N3 C15 H15 . . . 118.00 no
C14 C15 H15 . . . 118.00 no
N6 C16 H16 . . . 119.00 no
C17 C16 H16 . . . 119.00 no
C16 C17 H17 . . . 121.00 no
C18 C17 H17 . . . 121.00 no
C17 C18 H18 . . . 120.00 no
C19 C18 H18 . . . 120.00 no
C18 C19 H19 . . . 122.00 no
C20 C19 H19 . . . 122.00 no
C21 C22 H22 . . . 121.00 no
C23 C22 H22 . . . 121.00 no
C22 C23 H23 . . . 119.00 no
C24 C23 H23 . . . 119.00 no
C23 C24 H24 . . . 121.00 no
C25 C24 H24 . . . 121.00 no
C26 C27 H27 . . . 121.00 no
C28 C27 H27 . . . 121.00 no
C27 C28 H28 . . . 120.00 no
C29 C28 H28 . . . 120.00 no
C28 C29 H29 . . . 122.00 no
C30 C29 H29 . . . 121.00 no
N4 C30 H30 . . . 118.00 no
C29 C30 H30 . . . 118.00 no
N8 C31 H31 . . . 118.00 no
C32 C31 H31 . . . 118.00 no
C31 C32 H32 . . . 121.00 no
C33 C32 H32 . . . 121.00 no
C32 C33 H33 . . . 121.00 no
C34 C33 H33 . . . 121.00 no
C33 C34 H34 . . . 120.00 no
C35 C34 H34 . . . 120.00 no
C36 C37 H37 . . . 121.00 no
C38 C37 H37 . . . 121.00 no
C37 C38 H38 . . . 120.00 no
C37 C38 H38 2_655 . . 120.00 no

loop_
_geom_bond_atom_site_label_1
_geom_bond_atom_site_label_2
_geom_bond_site_symmetry_1
_geom_bond_site_symmetry_2
_geom_bond_distance
_geom_bond_publ_flag
Pb1 O3 . . 2.980(11) yes
Pb1 O6 . . 2.987(11) yes
Pb1 O9 . . 2.598(10) yes
Pb1 O13 . . 2.532(10) yes
Pb1 N1 . . 2.511(9) yes
Pb1 N2 . . 2.494(8) yes
Pb1 N3 . . 2.506(10) yes
Pb2 O5 . . 2.626(10) yes
Pb2 O12 . . 3.024(11) yes
Pb2 O19 . . 2.547(8) yes
Pb2 O20 . 3_565 2.975(9) yes
Pb2 N4 . . 2.540(9) yes
Pb2 N5 . . 2.502(11) yes
Pb2 N6 . . 2.501(9) yes
Pb3 O1 . . 2.548(10) yes
Pb3 O16 . . 2.969(11) yes
Pb3 N7 . . 2.499(15) yes
Pb3 N8 . . 2.519(9) yes
Cl1 O1 . . 1.448(10) no
Cl1 O2 . . 1.395(12) no
Cl1 O3 . . 1.446(10) no
Cl1 O4 . . 1.428(13) no
Cl2 O5 . . 1.431(10) no
Cl2 O6 . . 1.425(10) no
Cl2 O7 . . 1.432(13) no
Cl2 O8 . . 1.388(13) no
Cl3 O9 . . 1.417(11) no
Cl3 O10 . . 1.371(13) no
Cl3 O11 . . 1.398(14) no
Cl3 O12 . . 1.428(10) no
Cl4 O13 . . 1.444(10) no
Cl4 O14 . . 1.410(13) no
Cl4 O15 . . 1.414(13) no
Cl4 O16 . . 1.417(10) no
Cl5 O17 . . 1.400(10) no
Cl5 O18 . . 1.440(10) no
Cl5 O19 . . 1.442(8) no
Cl5 O20 . . 1.443(9) no
N1 C1 . . 1.365(16) no
N1 C5 . . 1.324(19) no
N2 C6 . . 1.368(16) no
N2 C10 . . 1.353(16) no
N3 C11 . . 1.36(2) no
N3 C15 . . 1.315(16) no
N4 C26 . . 1.330(17) no
N4 C30 . . 1.316(14) no
N5 C21 . . 1.376(15) no
N5 C25 . . 1.341(15) no
N6 C16 . . 1.323(15) no
N6 C20 . . 1.316(17) no
N7 C36 . . 1.361(14) no
N7 C36 . 2_655 1.361(14) no
N8 C31 . . 1.331(15) no
N8 C35 . . 1.366(17) no
C1 C2 . . 1.350(17) no
C2 C3 . . 1.36(2) no
C3 C4 . . 1.39(2) no
C4 C5 . . 1.405(18) no
C5 C6 . . 1.511(17) no
C6 C7 . . 1.39(2) no
C7 C8 . . 1.404(19) no
C8 C9 . . 1.358(19) no
C9 C10 . . 1.41(2) no
C10 C11 . . 1.477(17) no
C11 C12 . . 1.363(17) no
C12 C13 . . 1.400(19) no
C13 C14 . . 1.40(2) no
C14 C15 . . 1.358(17) no
C16 C17 . . 1.405(15) no
C17 C18 . . 1.36(2) no
C18 C19 . . 1.429(18) no
C19 C20 . . 1.414(17) no
C20 C21 . . 1.493(17) no
C21 C22 . . 1.35(2) no
C22 C23 . . 1.397(17) no
C23 C24 . . 1.374(18) no
C24 C25 . . 1.40(2) no
C25 C26 . . 1.493(16) no
C26 C27 . . 1.395(17) no
C27 C28 . . 1.394(18) no
C28 C29 . . 1.39(2) no
C29 C30 . . 1.394(15) no
C31 C32 . . 1.373(16) no
C32 C33 . . 1.39(2) no
C33 C34 . . 1.411(18) no
C34 C35 . . 1.367(16) no
C35 C36 . . 1.479(16) no
C36 C37 . . 1.41(2) no
C37 C38 . . 1.400(17) no
C1 H1 . . 0.9500 no
C2 H2 . . 0.9500 no
C3 H3 . . 0.9500 no
C4 H4 . . 0.9500 no
C7 H7 . . 0.9500 no
C8 H8 . . 0.9500 no
C9 H9 . . 0.9500 no
C12 H12 . . 0.9500 no
C13 H13 . . 0.9500 no
C14 H14 . . 0.9500 no
C15 H15 . . 0.9500 no
C16 H16 . . 0.9500 no
C17 H17 . . 0.9500 no
C18 H18 . . 0.9500 no
C19 H19 . . 0.9500 no
C22 H22 . . 0.9500 no
C23 H23 . . 0.9500 no
C24 H24 . . 0.9500 no
C27 H27 . . 0.9500 no
C28 H28 . . 0.9500 no
C29 H29 . . 0.9500 no
C30 H30 . . 0.9500 no
C31 H31 . . 0.9500 no
C32 H32 . . 0.9500 no
C33 H33 . . 0.9500 no
C34 H34 . . 0.9500 no
C37 H37 . . 0.9500 no
C38 H38 . . 0.9500 no

loop_
_geom_hbond_atom_site_label_D
_geom_hbond_atom_site_label_H
_geom_hbond_atom_site_label_A
_geom_hbond_site_symmetry_A
_geom_hbond_distance_DH
_geom_hbond_distance_HA
_geom_hbond_distance_DA
_geom_hbond_angle_DHA
_geom_hbond_publ_flag
C3 H3 O4 4_564 0.95 2.57 3.263(17) 130 no
C3 H3 O9 7_565 0.95 2.57 3.101(19) 116 no
C13 H13 O5 6_555 0.95 2.48 3.061(18) 120 no
C14 H14 O8 4_565 0.95 2.44 3.104(16) 126 no
C15 H15 O3 . 0.95 2.48 3.292(17) 144 no
C16 H16 O20 3_565 0.95 2.40 3.213(16) 144 no
C17 H17 O10 4_564 0.95 2.41 3.107(16) 130 no
C22 H22 O14 7_555 0.95 2.57 3.382(19) 144 no
C31 H31 O16 2_655 0.95 2.56 3.349(17) 141 no
C37 H37 O18 6_545 0.95 2.54 3.317(17) 139 no

loop_
_geom_torsion_atom_site_label_1
_geom_torsion_atom_site_label_2
_geom_torsion_atom_site_label_3
_geom_torsion_atom_site_label_4
_geom_torsion_site_symmetry_1
_geom_torsion_site_symmetry_2
_geom_torsion_site_symmetry_3
_geom_torsion_site_symmetry_4
_geom_torsion
_geom_torsion_publ_flag
C5 N1 C1 C2 . . . . -4.8(18) no
C1 N1 C5 C4 . . . . 1.9(19) no
C1 N1 C5 C6 . . . . -178.5(11) no
C10 N2 C6 C5 . . . . -178.5(11) no
C10 N2 C6 C7 . . . . 1.4(19) no
C6 N2 C10 C9 . . . . -1(2) no
C6 N2 C10 C11 . . . . -176.7(12) no
C15 N3 C11 C10 . . . . -178.6(12) no
C15 N3 C11 C12 . . . . -0.1(19) no
C11 N3 C15 C14 . . . . -1(2) no
C30 N4 C26 C25 . . . . -179.4(11) no
C30 N4 C26 C27 . . . . 1.5(19) no
C26 N4 C30 C29 . . . . -2.5(19) no
C25 N5 C21 C20 . . . . 177.4(11) no
C25 N5 C21 C22 . . . . -1.1(18) no
C21 N5 C25 C24 . . . . 0.4(18) no
C21 N5 C25 C26 . . . . 178.2(11) no
C20 N6 C16 C17 . . . . -0.7(19) no
C16 N6 C20 C19 . . . . 0.7(19) no
C16 N6 C20 C21 . . . . -178.2(11) no
C36 N7 C36 C35 2_655 . . . 179.0(10) no
C36 N7 C36 C37 2_655 . . . -1.0(15) no
C35 N8 C31 C32 . . . . 1.9(19) no
C31 N8 C35 C34 . . . . -1.8(18) no
C31 N8 C35 C36 . . . . 179.1(11) no
N1 C1 C2 C3 . . . . 5(2) no
C1 C2 C3 C4 . . . . -2(2) no
C2 C3 C4 C5 . . . . -1(2) no
C3 C4 C5 N1 . . . . 1(2) no
C3 C4 C5 C6 . . . . -178.7(12) no
N1 C5 C6 N2 . . . . 6.1(17) no
N1 C5 C6 C7 . . . . -173.7(12) no
C4 C5 C6 N2 . . . . -174.2(13) no
C4 C5 C6 C7 . . . . 6.0(19) no
N2 C6 C7 C8 . . . . -1(2) no
C5 C6 C7 C8 . . . . 178.8(13) no
C6 C7 C8 C9 . . . . 1(2) no
C7 C8 C9 C10 . . . . -1(2) no
C8 C9 C10 N2 . . . . 1(2) no
C8 C9 C10 C11 . . . . 176.2(14) no
N2 C10 C11 N3 . . . . 3.4(18) no
N2 C10 C11 C12 . . . . -175.0(12) no
C9 C10 C11 N3 . . . . -171.8(13) no
C9 C10 C11 C12 . . . . 10(2) no
N3 C11 C12 C13 . . . . 0(2) no
C10 C11 C12 C13 . . . . 178.4(13) no
C11 C12 C13 C14 . . . . 1(2) no
C12 C13 C14 C15 . . . . -1(2) no
C13 C14 C15 N3 . . . . 1(2) no
N6 C16 C17 C18 . . . . 0.9(19) no
C16 C17 C18 C19 . . . . -1.0(19) no
C17 C18 C19 C20 . . . . 1(2) no
C18 C19 C20 N6 . . . . -1(2) no
C18 C19 C20 C21 . . . . 178.1(12) no
N6 C20 C21 N5 . . . . -3.1(17) no
N6 C20 C21 C22 . . . . 175.4(12) no
C19 C20 C21 N5 . . . . 178.0(12) no
C19 C20 C21 C22 . . . . -3.5(19) no
N5 C21 C22 C23 . . . . 0.4(19) no
C20 C21 C22 C23 . . . . -178.0(12) no
C21 C22 C23 C24 . . . . 1.0(19) no
C22 C23 C24 C25 . . . . -2(2) no
C23 C24 C25 N5 . . . . 1(2) no
C23 C24 C25 C26 . . . . -176.8(12) no
N5 C25 C26 N4 . . . . 0.2(17) no
N5 C25 C26 C27 . . . . 179.3(12) no
C24 C25 C26 N4 . . . . 178.0(12) no
C24 C25 C26 C27 . . . . -3(2) no
N4 C26 C27 C28 . . . . -1(2) no
C25 C26 C27 C28 . . . . -179.9(13) no
C26 C27 C28 C29 . . . . 1(2) no
C27 C28 C29 C30 . . . . -2(2) no
C28 C29 C30 N4 . . . . 2.7(19) no
N8 C31 C32 C33 . . . . 0(2) no
C31 C32 C33 C34 . . . . -1(2) no
C32 C33 C34 C35 . . . . 2(2) no
C33 C34 C35 N8 . . . . 0.1(19) no
C33 C34 C35 C36 . . . . 179.1(12) no
N8 C35 C36 N7 . . . . -2.2(16) no
N8 C35 C36 C37 . . . . 177.8(11) no
C34 C35 C36 N7 . . . . 178.8(11) no
C34 C35 C36 C37 . . . . -1.2(19) no
N7 C36 C37 C38 . . . . 2.0(17) no
C35 C36 C37 C38 . . . . -178.0(10) no
C36 C37 C38 C37 . . . 2_655 -1.0(15) no
